data_7707737
loop_
_publ_author_name
'Jung, Mi-Hee'

_publ_section_title
;
 The red light emission in 2D
 (C<sub>4</sub>SH<sub>3</sub>CH<sub>2</sub>NH<sub>3</sub>)<sub>2</sub>SnI<sub>4</sub>
 and
 (C<sub>4</sub>OH<sub>7</sub>CH<sub>2</sub>NH<sub>3</sub>)<sub>2</sub>SnI<sub>4</sub>
 perovskites.
;
_journal_issue 29
_journal_name_full 'Dalton transactions (Cambridge, England : 2003)'
_journal_page_first 10261
_journal_page_last 10274
_journal_paper_doi 10.1039/d1dt01465j
_journal_volume 50
_journal_year 2021
_chemical_formula_sum 'C10 H16 I4 N2 S2 Sn'
_chemical_formula_weight 854.66
_space_group_crystal_system orthorhombic
_space_group_IT_number 61
_space_group_name_Hall '-P 2ac 2ab'
_space_group_name_H-M_alt 'P b c a'
_atom_sites_solution_hydrogens geom
_audit_creation_method SHELXL-2017/1
_audit_update_record
;
2021-04-04 deposited with the CCDC.	2021-06-29 downloaded from the CCDC.
;
_cell_angle_alpha 90
_cell_angle_beta 90
_cell_angle_gamma 90
_cell_formula_units_Z 4
_cell_length_a 8.7970(18)
_cell_length_b 8.6880(17)
_cell_length_c 29.170(6)
_cell_measurement_temperature 293(2)
_cell_volume 2229.4(8)
_computing_structure_refinement 'SHELXL-2017/1 (Sheldrick, 2017)'
_computing_structure_solution 'SHELXT 2018/2 (Sheldrick, 2018)'
_diffrn_ambient_temperature 293(2)
_diffrn_measured_fraction_theta_full 0.996
_diffrn_measured_fraction_theta_max 0.866
_diffrn_radiation_wavelength 0.700
_diffrn_reflns_av_R_equivalents 0.0945
_diffrn_reflns_av_unetI/netI 0.0513
_diffrn_reflns_Laue_measured_fraction_full 0.996
_diffrn_reflns_Laue_measured_fraction_max 0.866
_diffrn_reflns_limit_h_max 13
_diffrn_reflns_limit_h_min -13
_diffrn_reflns_limit_k_max 12
_diffrn_reflns_limit_k_min -12
_diffrn_reflns_limit_l_max 40
_diffrn_reflns_limit_l_min -41
_diffrn_reflns_number 15015
_diffrn_reflns_point_group_measured_fraction_full 0.996
_diffrn_reflns_point_group_measured_fraction_max 0.866
_diffrn_reflns_theta_full 24.835
_diffrn_reflns_theta_max 33.381
_diffrn_reflns_theta_min 2.663
_exptl_absorpt_coefficient_mu 6.502
_exptl_crystal_density_diffrn 2.546
_exptl_crystal_F_000 1536
_refine_diff_density_max 2.993
_refine_diff_density_min -2.838
_refine_diff_density_rms 0.366
_refine_ls_extinction_coef 0.0025(5)
_refine_ls_extinction_expression Fc^*^=kFc[1+0.001xFc^2^\l^3^/sin(2\q)]^-1/4^
_refine_ls_extinction_method 'SHELXL-2017/1 (Sheldrick 2017)'
_refine_ls_goodness_of_fit_ref 1.153
_refine_ls_hydrogen_treatment constr
_refine_ls_matrix_type full
_refine_ls_number_parameters 80
_refine_ls_number_reflns 3933
_refine_ls_number_restraints 0
_refine_ls_restrained_S_all 1.153
_refine_ls_R_factor_all 0.0820
_refine_ls_R_factor_gt 0.0745
_refine_ls_shift/su_max 0.395
_refine_ls_shift/su_mean 0.005
_refine_ls_structure_factor_coef Fsqd
_refine_ls_weighting_details 'w=1/[\s^2^(Fo^2^)+(0.1539P)^2^+6.3439P] where P=(Fo^2^+2Fc^2^)/3'
_refine_ls_weighting_scheme calc
_refine_ls_wR_factor_gt 0.2463
_refine_ls_wR_factor_ref 0.2555
_reflns_Friedel_coverage 0.000
_reflns_number_gt 3273
_reflns_number_total 3933
_reflns_threshold_expression 'I > 2\s(I)'
_cod_data_source_file d1dt01465j2.cif
_cod_data_source_block tpmsni2_6_298k_a_pl
_cod_depositor_comments 'Adding full bibliography for 7707733--7707738.cif.'
_cod_database_code 7707737
_shelx_shelxl_version_number 2017/1
_shelx_space_group_comment
;
The symmetry employed for this shelxl refinement is uniquely defined
by the following loop, which should always be used as a source of
symmetry information in preference to the above space-group names.
They are only intended as comments.
;

loop_
_space_group_symop_operation_xyz
'x, y, z'
'-x+1/2, -y, z+1/2'
'x+1/2, -y+1/2, -z'
'-x, y+1/2, -z+1/2'
'-x, -y, -z'
'x-1/2, y, -z-1/2'
'-x-1/2, y-1/2, z'
'x, -y-1/2, z-1/2'

loop_
_atom_site_label
_atom_site_type_symbol
_atom_site_fract_x
_atom_site_fract_y
_atom_site_fract_z
_atom_site_U_iso_or_equiv
_atom_site_adp_type
_atom_site_occupancy
_atom_site_site_symmetry_order
_atom_site_calc_flag
_atom_site_refinement_flags_posn
_atom_site_refinement_flags_adp
_atom_site_refinement_flags_occupancy
_atom_site_disorder_assembly
_atom_site_disorder_group
N1I N 0.5700(10) 0.5698(11) 0.0912(3) 0.067(2) Uani 1 1 d . . . . .
H1I1 H 0.573296 0.563517 0.060721 0.100 Uiso 1 1 calc R U . . .
H1I2 H 0.543528 0.664821 0.099340 0.100 Uiso 1 1 calc R U . . .
H1I3 H 0.661131 0.547860 0.102661 0.100 Uiso 1 1 calc R U . . .
C1I C 0.3707(14) 0.5363(15) 0.2367(4) 0.194(16) Uani 1 1 d G . . . .
H1I H 0.316821 0.581199 0.260677 0.233 Uiso 1 1 calc R U . . .
C2I C 0.4828(15) 0.4195(15) 0.24102(18) 0.61(8) Uani 1 1 d G . . . .
H2I H 0.515120 0.374508 0.268254 0.728 Uiso 1 1 calc R U . . .
C3I C 0.5368(12) 0.3835(12) 0.1964(2) 0.078(4) Uani 1 1 d G . . . .
H3I H 0.610705 0.310789 0.189309 0.094 Uiso 1 1 calc R U . . .
C4I C 0.4581(14) 0.4780(11) 0.1646(2) 0.084(4) Uani 1 1 d G . . . .
S1I S 0.3555(13) 0.5725(11) 0.1895(4) 0.417(16) Uani 1 1 d G . . . .
C5I C 0.4538(16) 0.4559(19) 0.1095(4) 0.084(4) Uani 1 1 d . . . . .
H5IA H 0.480974 0.351411 0.101167 0.101 Uiso 1 1 calc R U . . .
H5IB H 0.353292 0.478397 0.097561 0.101 Uiso 1 1 calc R U . . .
I1I I -0.02876(9) 0.48741(7) 0.10905(2) 0.0525(2) Uani 1 1 d . . . . .
I2I I 0.19783(5) 0.19723(6) 0.00283(2) 0.0427(2) Uani 1 1 d . . . . .
Sn1 Sn 0.000000 0.500000 0.000000 0.0316(2) Uani 1 2 d S . P . .

loop_
_atom_site_aniso_label
_atom_site_aniso_U_11
_atom_site_aniso_U_22
_atom_site_aniso_U_33
_atom_site_aniso_U_23
_atom_site_aniso_U_13
_atom_site_aniso_U_12
N1I 0.060(4) 0.069(5) 0.071(5) 0.017(4) -0.006(4) -0.003(4)
C1I 0.21(3) 0.30(3) 0.067(8) -0.079(14) 0.057(13) -0.18(3)
C2I 0.22(4) 0.27(5) 1.3(2) 0.51(9) -0.40(8) -0.17(4)
C3I 0.107(9) 0.116(9) 0.011(2) 0.014(3) -0.004(3) 0.051(7)
C4I 0.117(13) 0.078(7) 0.058(6) 0.004(5) 0.033(7) 0.011(7)
S1I 0.31(2) 0.64(4) 0.303(17) -0.10(2) 0.040(18) -0.23(3)
C5I 0.075(9) 0.109(10) 0.069(7) 0.032(7) 0.001(5) 0.001(8)
I1I 0.0588(4) 0.0588(4) 0.0397(3) -0.00417(17) -0.0055(2) 0.0011(2)
I2I 0.0351(3) 0.0359(3) 0.0571(4) 0.00343(14) 0.00724(15) 0.01521(17)
Sn1 0.0241(3) 0.0248(3) 0.0458(4) -0.00109(16) -0.00313(19) 0.00056(19)

loop_
_atom_type_symbol
_atom_type_description
_atom_type_scat_dispersion_real
_atom_type_scat_dispersion_imag
_atom_type_scat_source
C C 0.0033 0.0016 'International Tables Vol C Tables 4.2.6.8 and 6.1.1.4'
H H 0.0000 0.0000 'International Tables Vol C Tables 4.2.6.8 and 6.1.1.4'
I I -0.4611 1.7922 'International Tables Vol C Tables 4.2.6.8 and 6.1.1.4'
N N 0.0064 0.0033 'International Tables Vol C Tables 4.2.6.8 and 6.1.1.4'
S S 0.1235 0.1218 'International Tables Vol C Tables 4.2.6.8 and 6.1.1.4'
Sn Sn -0.6597 1.4093 'International Tables Vol C Tables 4.2.6.8 and 6.1.1.4'

loop_
_geom_angle_atom_site_label_1
_geom_angle_atom_site_label_2
_geom_angle_atom_site_label_3
_geom_angle
_geom_angle_site_symmetry_1
_geom_angle_site_symmetry_3
_geom_angle_publ_flag
C5I N1I H1I1 109.5 . . ?
C5I N1I H1I2 109.5 . . ?
H1I1 N1I H1I2 109.5 . . ?
C5I N1I H1I3 109.5 . . ?
H1I1 N1I H1I3 109.5 . . ?
H1I2 N1I H1I3 109.5 . . ?
C2I C1I S1I 108.0 . . ?
C2I C1I H1I 126.0 . . ?
S1I C1I H1I 126.0 . . ?
C3I C2I C1I 108.0 . . ?
C3I C2I S1I 72.0 . . ?
C1I C2I S1I 36.0 . . ?
C3I C2I H2I 126.0 . . ?
C1I C2I H2I 126.0 . . ?
S1I C2I H2I 162.0 . . ?
C2I C3I C4I 108.0 . . ?
C2I C3I S1I 72.0 . . ?
C4I C3I S1I 36.0 . . ?
C2I C3I H3I 126.0 . . ?
C4I C3I H3I 126.0 . . ?
S1I C3I H3I 162.0 . . ?
S1I C4I C3I 108.0 . . ?
S1I C4I C5I 124.2(8) . . ?
C3I C4I C5I 126.3(8) . . ?
C4I S1I C1I 108.0 . . ?
C4I S1I C3I 36.0 . . ?
C1I S1I C3I 72.0 . . ?
C4I S1I C2I 72.0 . . ?
C1I S1I C2I 36.0 . . ?
C3I S1I C2I 36.0 . . ?
N1I C5I C4I 104.8(12) . . ?
N1I C5I H5IA 110.8 . . ?
C4I C5I H5IA 110.8 . . ?
N1I C5I H5IB 110.8 . . ?
C4I C5I H5IB 110.8 . . ?
H5IA C5I H5IB 108.9 . . ?
Sn1 I2I Sn1 156.109(19) . 3 ?
I2I Sn1 I2I 180.0 . 5_565 ?
I2I Sn1 I2I 89.280(16) . 7_665 ?
I2I Sn1 I2I 90.720(16) 5_565 7_665 ?
I2I Sn1 I2I 90.720(16) . 3_455 ?
I2I Sn1 I2I 89.280(16) 5_565 3_455 ?
I2I Sn1 I2I 180.0 7_665 3_455 ?
I2I Sn1 I1I 90.623(14) . 5_565 ?
I2I Sn1 I1I 89.379(14) 5_565 5_565 ?
I2I Sn1 I1I 86.606(15) 7_665 5_565 ?
I2I Sn1 I1I 93.395(15) 3_455 5_565 ?
I2I Sn1 I1I 89.377(14) . . ?
I2I Sn1 I1I 90.621(14) 5_565 . ?
I2I Sn1 I1I 93.394(15) 7_665 . ?
I2I Sn1 I1I 86.606(15) 3_455 . ?
I1I Sn1 I1I 180.0 5_565 . ?

loop_
_geom_bond_atom_site_label_1
_geom_bond_atom_site_label_2
_geom_bond_distance
_geom_bond_site_symmetry_2
_geom_bond_publ_flag
N1I C5I 1.521(17) . ?
N1I H1I1 0.8900 . ?
N1I H1I2 0.8900 . ?
N1I H1I3 0.8900 . ?
C1I C2I 1.4200 . ?
C1I S1I 1.4200 . ?
C1I H1I 0.9300 . ?
C2I C3I 1.4200 . ?
C2I S1I 2.2976 . ?
C2I H2I 0.9300 . ?
C3I C4I 1.4200 . ?
C3I S1I 2.2976 . ?
C3I H3I 0.9300 . ?
C4I S1I 1.4200 . ?
C4I C5I 1.618(15) . ?
C5I H5IA 0.9700 . ?
C5I H5IB 0.9700 . ?
I1I Sn1 3.1928(9) . ?
I2I Sn1 3.1551(6) . ?
I2I Sn1 3.1637(6) 3 ?

loop_
_geom_torsion_atom_site_label_1
_geom_torsion_atom_site_label_2
_geom_torsion_atom_site_label_3
_geom_torsion_atom_site_label_4
_geom_torsion
_geom_torsion_site_symmetry_1
_geom_torsion_site_symmetry_2
_geom_torsion_site_symmetry_3
_geom_torsion_site_symmetry_4
_geom_torsion_publ_flag
S1I C1I C2I C3I 0.0 . . . . ?
C1I C2I C3I C4I 0.0 . . . . ?
S1I C2I C3I C4I 0.0 . . . . ?
C1I C2I C3I S1I 0.0 . . . . ?
C2I C3I C4I S1I 0.0 . . . . ?
C2I C3I C4I C5I -166.4(14) . . . . ?
S1I C3I C4I C5I -166.4(14) . . . . ?
C3I C4I S1I C1I 0.0 . . . . ?
C5I C4I S1I C1I 166.7(13) . . . . ?
C5I C4I S1I C3I 166.7(13) . . . . ?
C3I C4I S1I C2I 0.0 . . . . ?
C5I C4I S1I C2I 166.7(13) . . . . ?
C2I C1I S1I C4I 0.0 . . . . ?
C2I C1I S1I C3I 0.0 . . . . ?
S1I C4I C5I N1I 96.3(12) . . . . ?
C3I C4I C5I N1I -99.4(13) . . . . ?
